data_4020804
loop_
_publ_author_name
'J. Marin'
'C. Didierjean'
'A. Aubry'
'J.-R. Casimir'
'J.-P. Briand'
'G. Guichard'

_publ_section_title
;
 Synthesis of Enantiopure 4-Hydroxypipecolate and 4-Hydroxylysine
 Derivatives from a Common 4,6-Dioxopiperidinecarboxylate Precursor
;
_journal_name_full 'Journal of Organic Chemistry'
_journal_page_first 130
_journal_page_last 141
_journal_paper_doi 10.1021/jo0353886
_journal_volume 69
_journal_year 2004
_chemical_formula_sum 'C15 H25 N O6'
_chemical_formula_weight 315.36
_chemical_name_common
;
cis-4-hydroxypiperidinone
;
_space_group_IT_number 4
_symmetry_cell_setting monoclinic
_symmetry_space_group_name_Hall 'P 2yb'
_symmetry_space_group_name_H-M 'P 1 21 1'
_cell_angle_alpha 90.00
_cell_angle_beta 101.1450(10)
_cell_angle_gamma 90.00
_cell_formula_units_Z 2
_cell_length_a 10.0100(3)
_cell_length_b 6.2490(2)
_cell_length_c 13.8790(5)
_cell_measurement_temperature 293(2)
_cell_volume 851.79(5)
_diffrn_ambient_temperature 293(2)
_exptl_crystal_density_diffrn 1.230
_cod_original_sg_symbol_H-M 'P 21'
_cod_database_code 4020804

loop_
_symmetry_equiv_pos_as_xyz
'x, y, z'
'-x, y+1/2, -z'

loop_
_atom_site_label
_atom_site_type_symbol
_atom_site_fract_x
_atom_site_fract_y
_atom_site_fract_z
_atom_site_U_iso_or_equiv
_atom_site_adp_type
_atom_site_occupancy
_atom_site_symmetry_multiplicity
_atom_site_calc_flag
_atom_site_refinement_flags
_atom_site_disorder_assembly
_atom_site_disorder_group
O6 O 0.40387(17) 0.3193(3) 0.23062(13) 0.0496(5) Uani 1 1 d . . .
O4 O 0.1421(2) 0.1118(3) 0.26130(13) 0.0525(5) Uani 1 1 d . . .
O3 O -0.0081(2) 0.3803(4) 0.22034(18) 0.0712(7) Uani 1 1 d . . .
O2 O 0.1033(2) 0.6611(3) 0.11264(19) 0.0694(7) Uani 1 1 d . . .
N1 N 0.1537(2) 0.3055(4) 0.12747(15) 0.0435(5) Uani 1 1 d . . .
O5 O 0.4774(2) 0.0275(4) 0.16095(16) 0.0709(7) Uani 1 1 d . . .
C2 C 0.2476(3) 0.1376(5) 0.10621(19) 0.0451(6) Uani 1 1 d . . .
H2 H 0.2107 0.0004 0.1232 0.054 Uiso 1 1 calc R . .
C12 C 0.3904(3) 0.1568(5) 0.1683(2) 0.0493(7) Uani 1 1 d . . .
C6 C 0.1426(3) 0.5018(5) 0.0785(2) 0.0510(7) Uani 1 1 d . . .
C7 C 0.0865(3) 0.2767(4) 0.2069(2) 0.0478(7) Uani 1 1 d . . .
O1 O 0.4128(3) 0.4058(6) 0.0092(2) 0.1163(14) Uani 1 1 d . . .
H1 H 0.4391 0.5086 -0.0188 0.174 Uiso 1 1 calc R . .
C3 C 0.2509(3) 0.1288(6) -0.0035(2) 0.0591(8) Uani 1 1 d . . .
H3A H 0.3195 0.0270 -0.0146 0.071 Uiso 1 1 calc R . .
H3B H 0.1634 0.0804 -0.0396 0.071 Uiso 1 1 calc R . .
C13 C 0.5352(3) 0.3675(6) 0.2960(2) 0.0609(8) Uani 1 1 d . . .
C8 C 0.0830(3) 0.0285(6) 0.3432(2) 0.0575(8) Uani 1 1 d . . .
C5 C 0.1739(4) 0.5008(7) -0.0236(3) 0.0737(10) Uani 1 1 d . . .
H5A H 0.2021 0.6437 -0.0383 0.088 Uiso 1 1 calc R . .
H5B H 0.0907 0.4684 -0.0699 0.088 Uiso 1 1 calc R . .
C10 C 0.1774(4) -0.1553(7) 0.3791(3) 0.0774(11) Uani 1 1 d . . .
H10A H 0.1720 -0.2603 0.3280 0.116 Uiso 1 1 calc R . .
H10B H 0.1511 -0.2193 0.4356 0.116 Uiso 1 1 calc R . .
H10C H 0.2692 -0.1033 0.3967 0.116 Uiso 1 1 calc R . .
C4 C 0.2825(3) 0.3448(7) -0.0402(2) 0.0692(10) Uani 1 1 d . . .
H4 H 0.2822 0.3356 -0.1108 0.083 Uiso 1 1 calc R . .
C11 C -0.0585(4) -0.0573(7) 0.3031(3) 0.0809(12) Uani 1 1 d . . .
H11A H -0.0535 -0.1644 0.2544 0.121 Uiso 1 1 calc R . .
H11B H -0.1161 0.0576 0.2740 0.121 Uiso 1 1 calc R . .
H11C H -0.0953 -0.1193 0.3556 0.121 Uiso 1 1 calc R . .
C16 C 0.5800(4) 0.1793(7) 0.3626(3) 0.0838(12) Uani 1 1 d . . .
H16A H 0.6035 0.0620 0.3245 0.126 Uiso 1 1 calc R . .
H16B H 0.5071 0.1371 0.3944 0.126 Uiso 1 1 calc R . .
H16C H 0.6578 0.2191 0.4112 0.126 Uiso 1 1 calc R . .
C15 C 0.4975(5) 0.5546(8) 0.3544(4) 0.1034(16) Uani 1 1 d . . .
H15A H 0.4693 0.6729 0.3111 0.155 Uiso 1 1 calc R . .
H15B H 0.5751 0.5959 0.4030 0.155 Uiso 1 1 calc R . .
H15C H 0.4243 0.5140 0.3862 0.155 Uiso 1 1 calc R . .
C14 C 0.6384(4) 0.4278(9) 0.2340(3) 0.0961(14) Uani 1 1 d . . .
H14A H 0.6052 0.5478 0.1932 0.144 Uiso 1 1 calc R . .
H14B H 0.6524 0.3086 0.1935 0.144 Uiso 1 1 calc R . .
H14C H 0.7230 0.4651 0.2761 0.144 Uiso 1 1 calc R . .
C9 C 0.0872(6) 0.1976(8) 0.4202(3) 0.0999(14) Uani 1 1 d . . .
H9A H 0.0261 0.3116 0.3948 0.150 Uiso 1 1 calc R . .
H9B H 0.1781 0.2528 0.4381 0.150 Uiso 1 1 calc R . .
H9C H 0.0601 0.1369 0.4770 0.150 Uiso 1 1 calc R . .

loop_
_atom_site_aniso_label
_atom_site_aniso_U_11
_atom_site_aniso_U_22
_atom_site_aniso_U_33
_atom_site_aniso_U_23
_atom_site_aniso_U_13
_atom_site_aniso_U_12
O6 0.0397(10) 0.0551(12) 0.0535(11) -0.0072(10) 0.0080(8) 0.0022(9)
O4 0.0513(11) 0.0622(12) 0.0484(11) 0.0101(10) 0.0203(9) 0.0071(10)
O3 0.0668(14) 0.0706(14) 0.0869(16) 0.0139(12) 0.0417(13) 0.0252(13)
O2 0.0799(16) 0.0460(13) 0.0869(17) 0.0036(12) 0.0278(13) 0.0058(12)
N1 0.0407(12) 0.0466(13) 0.0460(12) 0.0001(11) 0.0154(9) 0.0016(11)
O5 0.0644(14) 0.0833(16) 0.0649(14) -0.0153(13) 0.0123(11) 0.0271(14)
C2 0.0441(15) 0.0492(15) 0.0449(14) -0.0055(13) 0.0153(12) -0.0010(14)
C12 0.0513(17) 0.0525(17) 0.0474(15) -0.0016(14) 0.0180(13) 0.0044(15)
C6 0.0489(17) 0.0484(18) 0.0561(18) 0.0032(16) 0.0108(13) -0.0063(14)
C7 0.0495(17) 0.0460(17) 0.0494(16) -0.0005(14) 0.0133(13) 0.0037(14)
O1 0.0714(16) 0.189(4) 0.0856(18) 0.053(2) 0.0071(14) -0.052(2)
C3 0.0482(17) 0.083(2) 0.0479(16) -0.0120(17) 0.0138(13) 0.0077(17)
C13 0.0517(18) 0.067(2) 0.0613(18) -0.0043(16) 0.0041(15) -0.0036(16)
C8 0.0599(19) 0.071(2) 0.0466(16) 0.0054(16) 0.0225(14) 0.0028(17)
C5 0.094(3) 0.066(2) 0.066(2) 0.0154(18) 0.0285(19) -0.002(2)
C10 0.072(2) 0.086(3) 0.074(2) 0.024(2) 0.0119(18) 0.009(2)
C4 0.0582(19) 0.110(3) 0.0420(16) 0.0056(19) 0.0154(14) -0.012(2)
C11 0.061(2) 0.101(3) 0.084(2) 0.028(2) 0.0209(19) -0.007(2)
C16 0.084(3) 0.094(3) 0.066(2) 0.005(2) -0.0038(19) -0.004(2)
C15 0.089(3) 0.098(3) 0.111(3) -0.044(3) -0.014(3) -0.004(2)
C14 0.057(2) 0.129(4) 0.102(3) 0.013(3) 0.016(2) -0.027(2)
C9 0.148(4) 0.098(3) 0.063(2) -0.013(2) 0.044(3) -0.005(3)

loop_
_geom_bond_atom_site_label_1
_geom_bond_atom_site_label_2
_geom_bond_distance
_geom_bond_site_symmetry_2
_geom_bond_publ_flag
O6 C12 1.324(3) . ?
O6 C13 1.477(4) . ?
O4 C7 1.334(3) . ?
O4 C8 1.474(3) . ?
O3 C7 1.191(3) . ?
O2 C6 1.201(4) . ?
N1 C6 1.397(4) . ?
N1 C7 1.409(3) . ?
N1 C2 1.476(3) . ?
O5 C12 1.207(3) . ?
C2 C12 1.524(4) . ?
C2 C3 1.530(4) . ?
C2 H2 0.9800 . ?
C6 C5 1.508(4) . ?
O1 C4 1.404(4) . ?
O1 H1 0.8200 . ?
C3 C4 1.498(5) . ?
C3 H3A 0.9700 . ?
C3 H3B 0.9700 . ?
C13 C16 1.510(5) . ?
C13 C15 1.511(5) . ?
C13 C14 1.515(5) . ?
C8 C9 1.498(5) . ?
C8 C10 1.510(5) . ?
C8 C11 1.515(5) . ?
C5 C4 1.510(5) . ?
C5 H5A 0.9700 . ?
C5 H5B 0.9700 . ?
C10 H10A 0.9600 . ?
C10 H10B 0.9600 . ?
C10 H10C 0.9600 . ?
C4 H4 0.9800 . ?
C11 H11A 0.9600 . ?
C11 H11B 0.9600 . ?
C11 H11C 0.9600 . ?
C16 H16A 0.9600 . ?
C16 H16B 0.9600 . ?
C16 H16C 0.9600 . ?
C15 H15A 0.9600 . ?
C15 H15B 0.9600 . ?
C15 H15C 0.9600 . ?
C14 H14A 0.9600 . ?
C14 H14B 0.9600 . ?
C14 H14C 0.9600 . ?
C9 H9A 0.9600 . ?
C9 H9B 0.9600 . ?
C9 H9C 0.9600 . ?

loop_
_cod_related_entry_id
_cod_related_entry_database
_cod_related_entry_code
1 ChemSpider 21176808
